data_4072784
loop_
_publ_author_name
'Nakajima, Yumiko'
'Okuda, Jun'

_publ_section_title
;
 Reactivity of Monocationic Bis(alkyl) and Dicationic Mono(alkyl) Yttrium
 Complexes toward Ketones and Carbon Dioxide
;
_journal_issue 5
_journal_name_full Organometallics
_journal_page_first 1270
_journal_paper_doi 10.1021/om0610290
_journal_volume 26
_journal_year 2007
_chemical_formula_sum 'C85 H110 B2 Cl2 F8 O16 Si4 Y2'
_chemical_formula_weight 1922.43
_chemical_name_systematic
;
 ?
;
_space_group_IT_number 15
_symmetry_cell_setting monoclinic
_symmetry_space_group_name_Hall '-C 2yc'
_symmetry_space_group_name_H-M 'C 1 2/c 1'
_atom_sites_solution_hydrogens geom
_atom_sites_solution_primary direct
_atom_sites_solution_secondary difmap
_audit_creation_method SHELXL-97
_cell_angle_alpha 90.00
_cell_angle_beta 92.171(2)
_cell_angle_gamma 90.00
_cell_formula_units_Z 4
_cell_length_a 29.708(2)
_cell_length_b 13.3582(11)
_cell_length_c 23.4492(19)
_cell_measurement_reflns_used 6622
_cell_measurement_temperature 130(2)
_cell_measurement_theta_max 22.85
_cell_measurement_theta_min 2.17
_cell_volume 9299.0(12)
_computing_cell_refinement 'Bruker SMART'
_computing_data_collection 'Bruker SMART'
_computing_data_reduction 'Bruker SAINT'
_computing_molecular_graphics 'ORTEP 3 for Windows (Farrugia, 1997)'
_computing_structure_refinement 'SHELXL-97 (Sheldrick, 1997)'
_computing_structure_solution 'SHELXS-97 (Sheldrick, 1990)'
_diffrn_ambient_temperature 130(2)
_diffrn_measured_fraction_theta_full 0.992
_diffrn_measured_fraction_theta_max 0.992
_diffrn_measurement_device_type 'CCD area detector'
_diffrn_measurement_method 'phi and omega scans'
_diffrn_radiation_monochromator graphite
_diffrn_radiation_source 'fine-focus sealed tube'
_diffrn_radiation_type MoK\a
_diffrn_radiation_wavelength 0.71069
_diffrn_reflns_av_R_equivalents 0.0819
_diffrn_reflns_av_sigmaI/netI 0.0729
_diffrn_reflns_limit_h_max 41
_diffrn_reflns_limit_h_min -41
_diffrn_reflns_limit_k_max 18
_diffrn_reflns_limit_k_min -18
_diffrn_reflns_limit_l_max 32
_diffrn_reflns_limit_l_min -32
_diffrn_reflns_number 66746
_diffrn_reflns_theta_full 29.58
_diffrn_reflns_theta_max 29.58
_diffrn_reflns_theta_min 2.17
_exptl_absorpt_coefficient_mu 1.428
_exptl_absorpt_correction_T_max 0.8038
_exptl_absorpt_correction_T_min 0.5535
_exptl_absorpt_correction_type empirical
_exptl_absorpt_process_details 'Bruker SADABS'
_exptl_crystal_colour colourless
_exptl_crystal_density_diffrn 1.373
_exptl_crystal_density_method 'not measured'
_exptl_crystal_description prism
_exptl_crystal_F_000 3992
_exptl_crystal_size_max 0.47
_exptl_crystal_size_mid 0.28
_exptl_crystal_size_min 0.16
_refine_diff_density_max 1.432
_refine_diff_density_min -1.363
_refine_diff_density_rms 0.086
_refine_ls_extinction_method none
_refine_ls_goodness_of_fit_ref 1.014
_refine_ls_hydrogen_treatment noref
_refine_ls_matrix_type full
_refine_ls_number_parameters 529
_refine_ls_number_reflns 12971
_refine_ls_number_restraints 0
_refine_ls_restrained_S_all 1.014
_refine_ls_R_factor_all 0.0973
_refine_ls_R_factor_gt 0.0506
_refine_ls_shift/su_max 0.001
_refine_ls_shift/su_mean 0.000
_refine_ls_structure_factor_coef Fsqd
_refine_ls_weighting_details 'calc w=1/[\s2^(Fo2^)+(0.0624P)2^+10.3223P] where P=(Fo2^+2Fc2^)/3'
_refine_ls_weighting_scheme calc
_refine_ls_wR_factor_gt 0.1151
_refine_ls_wR_factor_ref 0.1341
_reflns_number_gt 8431
_reflns_number_total 12971
_reflns_threshold_expression >2sigma(I)
_cod_data_source_file om0610290si20070104_103919.cif
_cod_data_source_block complex7c
_cod_database_code 4072784

loop_
_symmetry_equiv_pos_as_xyz
'x, y, z'
'-x, y, -z+1/2'
'x+1/2, y+1/2, z'
'-x+1/2, y+1/2, -z+1/2'
'-x, -y, -z'
'x, -y, z-1/2'
'-x+1/2, -y+1/2, -z'
'x+1/2, -y+1/2, z-1/2'

loop_
_atom_site_label
_atom_site_type_symbol
_atom_site_fract_x
_atom_site_fract_y
_atom_site_fract_z
_atom_site_U_iso_or_equiv
_atom_site_adp_type
_atom_site_occupancy
_atom_site_symmetry_multiplicity
_atom_site_calc_flag
_atom_site_refinement_flags
_atom_site_disorder_assembly
_atom_site_disorder_group
Y1 Y 0.187738(8) 0.244284(18) 0.033147(11) 0.01686(7) Uani 1 1 d . . .
Si2 Si 0.28825(3) -0.08675(6) 0.09405(4) 0.0338(2) Uani 1 1 d . . .
Si1 Si 0.18596(3) 0.09159(8) -0.17770(4) 0.0373(2) Uani 1 1 d . . .
O1 O 0.18977(7) 0.11829(15) -0.03173(9) 0.0278(5) Uani 1 1 d . . .
O4 O 0.30560(7) 0.16545(15) 0.04656(8) 0.0266(4) Uani 1 1 d . . .
O2 O 0.25814(7) 0.14972(15) -0.06103(9) 0.0319(5) Uani 1 1 d . . .
C1 C 0.22141(10) 0.1032(2) -0.06512(13) 0.0239(6) Uani 1 1 d . . .
C2 C 0.21355(10) 0.0312(2) -0.11289(13) 0.0269(6) Uani 1 1 d . . .
H2A H 0.1942 -0.0241 -0.0999 0.032 Uiso 1 1 calc R . .
H2B H 0.2427 0.0020 -0.1234 0.032 Uiso 1 1 calc R . .
C3 C 0.17496(13) -0.0093(3) -0.23071(17) 0.0590(12) Uani 1 1 d . . .
H3A H 0.2036 -0.0379 -0.2421 0.088 Uiso 1 1 calc R . .
H3B H 0.1588 0.0184 -0.2643 0.088 Uiso 1 1 calc R . .
H3C H 0.1567 -0.0617 -0.2137 0.088 Uiso 1 1 calc R . .
C4 C 0.13210(14) 0.1498(4) -0.15773(17) 0.0644(14) Uani 1 1 d . . .
H4A H 0.1382 0.2028 -0.1296 0.097 Uiso 1 1 calc R . .
H4B H 0.1127 0.0989 -0.1413 0.097 Uiso 1 1 calc R . .
H4C H 0.1169 0.1785 -0.1918 0.097 Uiso 1 1 calc R . .
C5 C 0.22479(15) 0.1856(3) -0.20725(16) 0.0569(11) Uani 1 1 d . . .
H5A H 0.2528 0.1526 -0.2175 0.085 Uiso 1 1 calc R . .
H5B H 0.2315 0.2373 -0.1786 0.085 Uiso 1 1 calc R . .
H5C H 0.2106 0.2164 -0.2413 0.085 Uiso 1 1 calc R . .
O3 O 0.23709(6) 0.14010(14) 0.07803(9) 0.0258(4) Uani 1 1 d . . .
C6 C 0.27861(9) 0.12293(19) 0.07912(11) 0.0197(5) Uani 1 1 d . . .
C7 C 0.29686(10) 0.0460(2) 0.11989(12) 0.0249(6) Uani 1 1 d . . .
H7A H 0.2821 0.0541 0.1568 0.030 Uiso 1 1 calc R . .
H7B H 0.3295 0.0580 0.1267 0.030 Uiso 1 1 calc R . .
C8 C 0.31710(14) -0.1088(3) 0.02656(17) 0.0495(10) Uani 1 1 d . . .
H8A H 0.3055 -0.0620 -0.0026 0.074 Uiso 1 1 calc R . .
H8B H 0.3115 -0.1776 0.0137 0.074 Uiso 1 1 calc R . .
H8C H 0.3496 -0.0985 0.0329 0.074 Uiso 1 1 calc R . .
C9 C 0.31202(15) -0.1698(3) 0.15113(19) 0.0599(12) Uani 1 1 d . . .
H9A H 0.2969 -0.1567 0.1868 0.090 Uiso 1 1 calc R . .
H9B H 0.3444 -0.1568 0.1567 0.090 Uiso 1 1 calc R . .
H9C H 0.3074 -0.2399 0.1400 0.090 Uiso 1 1 calc R . .
C10 C 0.22686(12) -0.1085(3) 0.0825(2) 0.0605(12) Uani 1 1 d . . .
H10A H 0.2116 -0.0966 0.1182 0.091 Uiso 1 1 calc R . .
H10B H 0.2217 -0.1777 0.0701 0.091 Uiso 1 1 calc R . .
H10C H 0.2149 -0.0626 0.0530 0.091 Uiso 1 1 calc R . .
O5 O 0.16815(7) 0.27139(15) 0.13379(9) 0.0294(5) Uani 1 1 d . . .
O6 O 0.14065(6) 0.39477(14) 0.05030(8) 0.0227(4) Uani 1 1 d . . .
O7 O 0.10982(7) 0.23648(14) -0.00936(9) 0.0274(4) Uani 1 1 d . . .
O8 O 0.13922(7) 0.11394(15) 0.07383(9) 0.0293(5) Uani 1 1 d . . .
C11 C 0.16020(11) 0.3747(2) 0.14754(13) 0.0295(7) Uani 1 1 d . . .
H11A H 0.1885 0.4133 0.1451 0.035 Uiso 1 1 calc R . .
H11B H 0.1497 0.3802 0.1870 0.035 Uiso 1 1 calc R . .
C12 C 0.12513(10) 0.4164(2) 0.10621(12) 0.0280(6) Uani 1 1 d . . .
H12A H 0.0956 0.3843 0.1118 0.034 Uiso 1 1 calc R . .
H12B H 0.1219 0.4895 0.1116 0.034 Uiso 1 1 calc R . .
C13 C 0.10695(9) 0.4093(2) 0.00553(12) 0.0249(6) Uani 1 1 d . . .
H13A H 0.1216 0.4235 -0.0309 0.030 Uiso 1 1 calc R . .
H13B H 0.0877 0.4671 0.0147 0.030 Uiso 1 1 calc R . .
C14 C 0.07893(9) 0.3171(2) -0.00039(14) 0.0285(7) Uani 1 1 d . . .
H14A H 0.0621 0.3055 0.0346 0.034 Uiso 1 1 calc R . .
H14B H 0.0571 0.3232 -0.0332 0.034 Uiso 1 1 calc R . .
C15 C 0.08977(11) 0.1389(2) -0.00448(16) 0.0405(8) Uani 1 1 d . . .
H15A H 0.1058 0.0903 -0.0283 0.049 Uiso 1 1 calc R . .
H15B H 0.0579 0.1413 -0.0182 0.049 Uiso 1 1 calc R . .
C16 C 0.09259(10) 0.1067(2) 0.05625(17) 0.0402(9) Uani 1 1 d . . .
H16A H 0.0741 0.1508 0.0799 0.048 Uiso 1 1 calc R . .
H16B H 0.0818 0.0370 0.0600 0.048 Uiso 1 1 calc R . .
C17 C 0.14667(12) 0.1026(2) 0.13428(14) 0.0369(8) Uani 1 1 d . . .
H17A H 0.1776 0.0774 0.1426 0.044 Uiso 1 1 calc R . .
H17B H 0.1251 0.0534 0.1491 0.044 Uiso 1 1 calc R . .
C18 C 0.14055(13) 0.2021(3) 0.16298(15) 0.0416(9) Uani 1 1 d . . .
H18A H 0.1086 0.2230 0.1601 0.050 Uiso 1 1 calc R . .
H18B H 0.1501 0.1981 0.2038 0.050 Uiso 1 1 calc R . .
B1 B 0.06066(10) -0.2487(2) 0.10810(15) 0.0247(6) Uani 1 1 d . . .
F1 F 0.01035(10) 0.14087(18) 0.19240(14) 0.0865(9) Uani 1 1 d . . .
F2 F -0.08645(6) -0.53112(14) 0.12754(9) 0.0474(5) Uani 1 1 d . . .
F3 F 0.20745(6) -0.44798(15) 0.23365(8) 0.0437(5) Uani 1 1 d . . .
F4 F 0.10971(8) -0.13884(16) -0.12135(9) 0.0532(6) Uani 1 1 d . . .
C19 C 0.04750(9) -0.1409(2) 0.13561(14) 0.0278(7) Uani 1 1 d . . .
C20 C 0.06417(11) -0.1031(2) 0.18748(15) 0.0359(8) Uani 1 1 d . . .
H20 H 0.0847 -0.1423 0.2100 0.043 Uiso 1 1 calc R . .
C21 C 0.05129(13) -0.0079(3) 0.20750(17) 0.0483(10) Uani 1 1 d . . .
H21 H 0.0631 0.0172 0.2429 0.058 Uiso 1 1 calc R . .
C22 C 0.02172(13) 0.0466(3) 0.1749(2) 0.0507(11) Uani 1 1 d . . .
C23 C 0.00329(12) 0.0133(3) 0.12430(19) 0.0472(10) Uani 1 1 d . . .
H23 H -0.0179 0.0524 0.1027 0.057 Uiso 1 1 calc R . .
C24 C 0.01666(11) -0.0794(2) 0.10573(17) 0.0379(8) Uani 1 1 d . . .
H24 H 0.0041 -0.1031 0.0704 0.045 Uiso 1 1 calc R . .
C25 C 0.01740(9) -0.3248(2) 0.11173(12) 0.0227(6) Uani 1 1 d . . .
C26 C 0.01864(9) -0.4208(2) 0.08775(13) 0.0272(6) Uani 1 1 d . . .
H26 H 0.0444 -0.4392 0.0673 0.033 Uiso 1 1 calc R . .
C27 C -0.01564(10) -0.4904(2) 0.09224(14) 0.0312(7) Uani 1 1 d . . .
H27 H -0.0139 -0.5544 0.0748 0.037 Uiso 1 1 calc R . .
C28 C -0.05215(10) -0.4636(2) 0.12278(14) 0.0307(7) Uani 1 1 d . . .
C29 C -0.05571(11) -0.3722(2) 0.14781(14) 0.0334(7) Uani 1 1 d . . .
H29 H -0.0814 -0.3556 0.1689 0.040 Uiso 1 1 calc R . .
C30 C -0.02109(10) -0.3039(2) 0.14191(13) 0.0287(7) Uani 1 1 d . . .
H30 H -0.0237 -0.2399 0.1592 0.034 Uiso 1 1 calc R . .
C31 C 0.10300(9) -0.3033(2) 0.14314(13) 0.0247(6) Uani 1 1 d . . .
C32 C 0.14681(10) -0.3070(2) 0.12399(14) 0.0290(7) Uani 1 1 d . . .
H32 H 0.1528 -0.2765 0.0885 0.035 Uiso 1 1 calc R . .
C33 C 0.18239(10) -0.3534(2) 0.15426(15) 0.0323(7) Uani 1 1 d . . .
H33 H 0.2120 -0.3530 0.1403 0.039 Uiso 1 1 calc R . .
C34 C 0.17332(10) -0.3993(2) 0.20454(13) 0.0299(7) Uani 1 1 d . . .
C35 C 0.13112(11) -0.4000(3) 0.22574(13) 0.0347(7) Uani 1 1 d . . .
H35 H 0.1254 -0.4329 0.2606 0.042 Uiso 1 1 calc R . .
C36 C 0.09675(10) -0.3513(2) 0.19490(13) 0.0316(7) Uani 1 1 d . . .
H36 H 0.0675 -0.3508 0.2099 0.038 Uiso 1 1 calc R . .
C37 C 0.07359(9) -0.2246(2) 0.04180(14) 0.0258(6) Uani 1 1 d . . .
C38 C 0.10734(10) -0.1533(2) 0.03187(15) 0.0322(7) Uani 1 1 d . . .
H38 H 0.1222 -0.1230 0.0640 0.039 Uiso 1 1 calc R . .
C39 C 0.12000(11) -0.1248(2) -0.02152(16) 0.0369(8) Uani 1 1 d . . .
H39 H 0.1432 -0.0768 -0.0261 0.044 Uiso 1 1 calc R . .
C40 C 0.09832(12) -0.1674(2) -0.06751(15) 0.0372(8) Uani 1 1 d . . .
C41 C 0.06456(12) -0.2365(2) -0.06239(15) 0.0362(7) Uani 1 1 d . . .
H41 H 0.0496 -0.2647 -0.0951 0.043 Uiso 1 1 calc R . .
C42 C 0.05306(10) -0.2639(2) -0.00754(14) 0.0300(7) Uani 1 1 d . . .
H42 H 0.0299 -0.3121 -0.0036 0.036 Uiso 1 1 calc R . .
C43 C 0.00808(6) 0.34706(16) 0.26905(9) 0.061(2) Uiso 0.50 1 d P . .
H43A H 0.0250 0.3383 0.3059 0.073 Uiso 0.50 1 d PR A 1
H43B H 0.0083 0.2733 0.2652 0.073 Uiso 0.50 1 d PR A 2
Cl1 Cl 0.04103(6) 0.41469(16) 0.22065(9) 0.0583(5) Uiso 0.50 1 d PR . 1
Cl2 Cl 0.04978(6) 0.37957(16) 0.24085(9) 0.1501(18) Uiso 0.50 1 d PR . 2

loop_
_atom_site_aniso_label
_atom_site_aniso_U_11
_atom_site_aniso_U_22
_atom_site_aniso_U_33
_atom_site_aniso_U_23
_atom_site_aniso_U_13
_atom_site_aniso_U_12
Y1 0.01475(11) 0.01670(12) 0.01912(12) 0.00020(11) 0.00054(8) 0.00182(10)
Si2 0.0286(5) 0.0211(4) 0.0523(6) 0.0090(4) 0.0083(4) 0.0027(3)
Si1 0.0329(5) 0.0481(6) 0.0299(5) -0.0158(4) -0.0095(4) 0.0146(4)
O1 0.0323(12) 0.0247(10) 0.0266(11) -0.0050(9) 0.0015(9) 0.0037(9)
O4 0.0309(11) 0.0237(10) 0.0254(11) 0.0040(8) 0.0053(9) 0.0032(9)
O2 0.0264(11) 0.0234(10) 0.0449(13) -0.0012(9) -0.0123(10) -0.0022(9)
C1 0.0232(14) 0.0182(13) 0.0296(16) 0.0004(11) -0.0075(12) 0.0047(11)
C2 0.0218(15) 0.0244(15) 0.0347(17) -0.0112(13) 0.0027(12) 0.0021(11)
C3 0.040(2) 0.083(3) 0.053(2) -0.040(2) -0.0114(18) 0.014(2)
C4 0.052(2) 0.097(3) 0.042(2) -0.028(2) -0.0196(19) 0.043(2)
C5 0.080(3) 0.057(3) 0.033(2) 0.0085(18) -0.012(2) 0.012(2)
O3 0.0206(10) 0.0250(10) 0.0316(11) 0.0025(9) -0.0008(8) 0.0068(8)
C6 0.0230(14) 0.0162(12) 0.0197(14) -0.0034(10) -0.0008(11) 0.0018(10)
C7 0.0213(14) 0.0273(15) 0.0260(15) 0.0074(12) -0.0006(11) 0.0030(12)
C8 0.060(3) 0.0299(18) 0.059(2) -0.0069(17) 0.016(2) -0.0041(17)
C9 0.062(3) 0.041(2) 0.078(3) 0.032(2) 0.024(2) 0.022(2)
C10 0.036(2) 0.033(2) 0.113(4) -0.003(2) 0.005(2) -0.0086(16)
O5 0.0374(12) 0.0246(11) 0.0268(11) 0.0025(8) 0.0077(9) 0.0088(9)
O6 0.0209(10) 0.0228(10) 0.0246(10) -0.0005(8) 0.0017(8) 0.0059(8)
O7 0.0204(10) 0.0247(11) 0.0369(12) -0.0008(9) -0.0038(8) 0.0002(8)
O8 0.0269(11) 0.0246(11) 0.0370(12) 0.0077(9) 0.0090(9) 0.0017(9)
C11 0.0344(17) 0.0270(15) 0.0274(16) -0.0052(12) 0.0030(13) 0.0086(13)
C12 0.0287(16) 0.0259(15) 0.0298(16) -0.0036(12) 0.0054(13) 0.0081(12)
C13 0.0216(14) 0.0266(15) 0.0265(15) 0.0058(12) 0.0003(11) 0.0091(12)
C14 0.0155(13) 0.0349(17) 0.0350(17) 0.0032(13) -0.0021(12) 0.0054(12)
C15 0.0259(17) 0.0297(17) 0.065(2) -0.0073(16) -0.0079(16) -0.0077(14)
C16 0.0252(17) 0.0246(16) 0.071(3) 0.0082(16) 0.0095(16) -0.0060(13)
C17 0.045(2) 0.0302(17) 0.0367(19) 0.0167(14) 0.0147(15) 0.0063(15)
C18 0.057(2) 0.0351(18) 0.0341(19) 0.0125(15) 0.0220(17) 0.0117(17)
B1 0.0180(14) 0.0200(15) 0.0358(18) -0.0047(14) -0.0025(12) 0.0000(13)
F1 0.096(2) 0.0373(14) 0.128(3) -0.0277(15) 0.0319(19) 0.0179(13)
F2 0.0356(11) 0.0362(11) 0.0706(14) 0.0085(10) 0.0063(10) -0.0145(9)
F3 0.0339(10) 0.0535(12) 0.0429(11) -0.0044(10) -0.0114(9) 0.0188(9)
F4 0.0624(15) 0.0527(13) 0.0456(13) 0.0163(10) 0.0146(11) 0.0064(11)
C19 0.0169(14) 0.0202(14) 0.0463(19) -0.0011(13) 0.0030(13) -0.0018(11)
C20 0.0272(16) 0.0369(18) 0.044(2) -0.0089(15) 0.0075(14) -0.0012(14)
C21 0.044(2) 0.044(2) 0.058(2) -0.0259(19) 0.0170(18) -0.0076(17)
C22 0.043(2) 0.0250(17) 0.086(3) -0.0170(19) 0.027(2) 0.0043(16)
C23 0.0296(18) 0.0268(17) 0.086(3) 0.0009(19) 0.0127(19) 0.0054(14)
C24 0.0265(16) 0.0261(16) 0.061(2) -0.0015(15) -0.0041(15) -0.0008(13)
C25 0.0182(13) 0.0203(13) 0.0291(15) -0.0003(11) -0.0043(11) 0.0010(11)
C26 0.0172(13) 0.0261(15) 0.0383(17) -0.0018(13) 0.0010(12) 0.0037(11)
C27 0.0284(16) 0.0185(14) 0.0465(19) 0.0010(13) -0.0013(14) -0.0005(12)
C28 0.0236(15) 0.0273(16) 0.0410(18) 0.0070(14) -0.0012(13) -0.0062(12)
C29 0.0277(16) 0.0350(17) 0.0382(18) 0.0020(14) 0.0099(14) -0.0020(13)
C30 0.0280(16) 0.0250(15) 0.0333(17) -0.0031(13) 0.0036(13) -0.0011(12)
C31 0.0201(14) 0.0206(14) 0.0333(16) -0.0065(12) -0.0015(12) 0.0014(11)
C32 0.0242(15) 0.0213(14) 0.0417(18) 0.0000(13) 0.0040(13) 0.0014(12)
C33 0.0176(14) 0.0302(16) 0.049(2) -0.0033(15) -0.0012(13) 0.0039(12)
C34 0.0257(15) 0.0291(16) 0.0341(17) -0.0092(13) -0.0076(13) 0.0098(13)
C35 0.0386(18) 0.0411(19) 0.0242(16) -0.0034(14) -0.0021(13) 0.0124(15)
C36 0.0234(15) 0.0399(18) 0.0316(17) -0.0054(14) 0.0034(13) 0.0046(13)
C37 0.0186(14) 0.0190(13) 0.0398(17) 0.0001(12) 0.0003(12) 0.0019(10)
C38 0.0276(16) 0.0235(15) 0.0454(19) 0.0038(14) -0.0011(14) -0.0002(12)
C39 0.0324(18) 0.0247(16) 0.054(2) 0.0091(15) 0.0072(16) -0.0006(13)
C40 0.0397(19) 0.0337(18) 0.0389(19) 0.0132(15) 0.0092(15) 0.0114(15)
C41 0.0409(19) 0.0327(18) 0.0346(17) -0.0012(14) -0.0017(14) 0.0020(14)
C42 0.0251(15) 0.0265(16) 0.0384(17) -0.0004(13) -0.0002(13) -0.0023(12)

loop_
_atom_type_symbol
_atom_type_description
_atom_type_scat_dispersion_real
_atom_type_scat_dispersion_imag
_atom_type_scat_source
C C 0.0033 0.0016 'International Tables Vol C Tables 4.2.6.8 and 6.1.1.4'
H H 0.0000 0.0000 'International Tables Vol C Tables 4.2.6.8 and 6.1.1.4'
B B 0.0013 0.0007 'International Tables Vol C Tables 4.2.6.8 and 6.1.1.4'
F F 0.0171 0.0103 'International Tables Vol C Tables 4.2.6.8 and 6.1.1.4'
O O 0.0106 0.0060 'International Tables Vol C Tables 4.2.6.8 and 6.1.1.4'
Si Si 0.0817 0.0704 'International Tables Vol C Tables 4.2.6.8 and 6.1.1.4'
Y Y -2.7962 3.5667 'International Tables Vol C Tables 4.2.6.8 and 6.1.1.4'
Cl Cl 0.1484 0.1585 'International Tables Vol C Tables 4.2.6.8 and 6.1.1.4'

loop_
_geom_angle_atom_site_label_1
_geom_angle_atom_site_label_2
_geom_angle_atom_site_label_3
_geom_angle
_geom_angle_site_symmetry_1
_geom_angle_site_symmetry_3
O2 Y1 O4 79.43(8) 7 7
O2 Y1 O3 78.78(7) 7 .
O4 Y1 O3 130.23(7) 7 .
O2 Y1 O1 129.20(8) 7 .
O4 Y1 O1 80.48(7) 7 .
O3 Y1 O1 79.73(7) . .
O2 Y1 O8 139.50(8) 7 .
O4 Y1 O8 140.52(7) 7 .
O3 Y1 O8 76.32(7) . .
O1 Y1 O8 76.55(7) . .
O2 Y1 O5 79.64(8) 7 .
O4 Y1 O5 138.37(7) 7 .
O3 Y1 O5 79.49(7) . .
O1 Y1 O5 139.40(7) . .
O8 Y1 O5 64.82(7) . .
O2 Y1 O7 142.80(7) 7 .
O4 Y1 O7 78.37(7) 7 .
O3 Y1 O7 137.77(7) . .
O1 Y1 O7 75.43(7) . .
O8 Y1 O7 65.06(7) . .
O5 Y1 O7 98.00(7) . .
O2 Y1 O6 80.95(7) 7 .
O4 Y1 O6 76.59(7) 7 .
O3 Y1 O6 141.50(7) . .
O1 Y1 O6 137.37(7) . .
O8 Y1 O6 99.60(7) . .
O5 Y1 O6 64.83(6) . .
O7 Y1 O6 65.08(6) . .
C8 Si2 C10 109.5(2) . .
C8 Si2 C9 110.18(18) . .
C10 Si2 C9 110.9(2) . .
C8 Si2 C7 111.23(15) . .
C10 Si2 C7 108.31(16) . .
C9 Si2 C7 106.67(18) . .
C3 Si1 C4 110.00(18) . .
C3 Si1 C5 109.7(2) . .
C4 Si1 C5 111.4(2) . .
C3 Si1 C2 106.87(17) . .
C4 Si1 C2 109.24(16) . .
C5 Si1 C2 109.50(16) . .
C1 O1 Y1 124.96(18) . .
C6 O4 Y1 145.59(19) . 7
C1 O2 Y1 162.6(2) . 7
O2 C1 O1 122.6(3) . .
O2 C1 C2 119.2(3) . .
O1 C1 C2 118.1(3) . .
C1 C2 Si1 112.4(2) . .
C1 C2 H2A 109.1 . .
Si1 C2 H2A 109.1 . .
C1 C2 H2B 109.1 . .
Si1 C2 H2B 109.1 . .
H2A C2 H2B 107.8 . .
Si1 C3 H3A 109.5 . .
Si1 C3 H3B 109.5 . .
H3A C3 H3B 109.5 . .
Si1 C3 H3C 109.5 . .
H3A C3 H3C 109.5 . .
H3B C3 H3C 109.5 . .
Si1 C4 H4A 109.5 . .
Si1 C4 H4B 109.5 . .
H4A C4 H4B 109.5 . .
Si1 C4 H4C 109.5 . .
H4A C4 H4C 109.5 . .
H4B C4 H4C 109.5 . .
Si1 C5 H5A 109.5 . .
Si1 C5 H5B 109.5 . .
H5A C5 H5B 109.5 . .
Si1 C5 H5C 109.5 . .
H5A C5 H5C 109.5 . .
H5B C5 H5C 109.5 . .
C6 O3 Y1 138.13(18) . .
O3 C6 O4 123.5(3) . .
O3 C6 C7 118.2(2) . .
O4 C6 C7 118.3(2) . .
C6 C7 Si2 113.5(2) . .
C6 C7 H7A 108.9 . .
Si2 C7 H7A 108.9 . .
C6 C7 H7B 108.9 . .
Si2 C7 H7B 108.9 . .
H7A C7 H7B 107.7 . .
Si2 C8 H8A 109.5 . .
Si2 C8 H8B 109.5 . .
H8A C8 H8B 109.5 . .
Si2 C8 H8C 109.5 . .
H8A C8 H8C 109.5 . .
H8B C8 H8C 109.5 . .
Si2 C9 H9A 109.5 . .
Si2 C9 H9B 109.5 . .
H9A C9 H9B 109.5 . .
Si2 C9 H9C 109.5 . .
H9A C9 H9C 109.5 . .
H9B C9 H9C 109.5 . .
Si2 C10 H10A 109.5 . .
Si2 C10 H10B 109.5 . .
H10A C10 H10B 109.5 . .
Si2 C10 H10C 109.5 . .
H10A C10 H10C 109.5 . .
H10B C10 H10C 109.5 . .
C18 O5 C11 114.4(2) . .
C18 O5 Y1 121.43(19) . .
C11 O5 Y1 113.57(17) . .
C12 O6 C13 113.7(2) . .
C12 O6 Y1 120.79(16) . .
C13 O6 Y1 111.78(15) . .
C14 O7 C15 113.5(2) . .
C14 O7 Y1 120.00(16) . .
C15 O7 Y1 112.81(17) . .
C16 O8 C17 112.8(2) . .
C16 O8 Y1 120.47(17) . .
C17 O8 Y1 112.64(18) . .
O5 C11 C12 109.1(2) . .
O5 C11 H11A 109.9 . .
C12 C11 H11A 109.9 . .
O5 C11 H11B 109.9 . .
C12 C11 H11B 109.9 . .
H11A C11 H11B 108.3 . .
O6 C12 C11 106.0(2) . .
O6 C12 H12A 110.5 . .
C11 C12 H12A 110.5 . .
O6 C12 H12B 110.5 . .
C11 C12 H12B 110.5 . .
H12A C12 H12B 108.7 . .
O6 C13 C14 109.2(2) . .
O6 C13 H13A 109.8 . .
C14 C13 H13A 109.8 . .
O6 C13 H13B 109.8 . .
C14 C13 H13B 109.8 . .
H13A C13 H13B 108.3 . .
O7 C14 C13 106.0(2) . .
O7 C14 H14A 110.5 . .
C13 C14 H14A 110.5 . .
O7 C14 H14B 110.5 . .
C13 C14 H14B 110.5 . .
H14A C14 H14B 108.7 . .
O7 C15 C16 109.3(3) . .
O7 C15 H15A 109.8 . .
C16 C15 H15A 109.8 . .
O7 C15 H15B 109.8 . .
C16 C15 H15B 109.8 . .
H15A C15 H15B 108.3 . .
O8 C16 C15 106.0(3) . .
O8 C16 H16A 110.5 . .
C15 C16 H16A 110.5 . .
O8 C16 H16B 110.5 . .
C15 C16 H16B 110.5 . .
H16A C16 H16B 108.7 . .
O8 C17 C18 109.4(2) . .
O8 C17 H17A 109.8 . .
C18 C17 H17A 109.8 . .
O8 C17 H17B 109.8 . .
C18 C17 H17B 109.8 . .
H17A C17 H17B 108.2 . .
O5 C18 C17 106.1(2) . .
O5 C18 H18A 110.5 . .
C17 C18 H18A 110.5 . .
O5 C18 H18B 110.5 . .
C17 C18 H18B 110.5 . .
H18A C18 H18B 108.7 . .
C19 B1 C25 109.0(2) . .
C19 B1 C31 112.6(2) . .
C25 B1 C31 106.5(2) . .
C19 B1 C37 105.6(2) . .
C25 B1 C37 112.4(2) . .
C31 B1 C37 110.9(2) . .
C20 C19 C24 115.4(3) . .
C20 C19 B1 125.7(3) . .
C24 C19 B1 118.9(3) . .
C19 C20 C21 121.7(3) . .
C19 C20 H20 119.1 . .
C21 C20 H20 119.1 . .
C22 C21 C20 118.3(4) . .
C22 C21 H21 120.8 . .
C20 C21 H21 120.8 . .
C21 C22 C23 123.1(3) . .
C21 C22 F1 119.1(4) . .
C23 C22 F1 117.8(4) . .
C22 C23 C24 117.3(4) . .
C22 C23 H23 121.3 . .
C24 C23 H23 121.3 . .
C23 C24 C19 124.2(4) . .
C23 C24 H24 117.9 . .
C19 C24 H24 117.9 . .
C30 C25 C26 114.9(3) . .
C30 C25 B1 124.1(3) . .
C26 C25 B1 120.9(2) . .
C27 C26 C25 123.6(3) . .
C27 C26 H26 118.2 . .
C25 C26 H26 118.2 . .
C28 C27 C26 117.6(3) . .
C28 C27 H27 121.2 . .
C26 C27 H27 121.2 . .
C29 C28 F2 119.1(3) . .
C29 C28 C27 122.4(3) . .
F2 C28 C27 118.5(3) . .
C28 C29 C30 118.5(3) . .
C28 C29 H29 120.7 . .
C30 C29 H29 120.7 . .
C29 C30 C25 123.0(3) . .
C29 C30 H30 118.5 . .
C25 C30 H30 118.5 . .
C36 C31 C32 115.0(3) . .
C36 C31 B1 121.0(3) . .
C32 C31 B1 124.0(3) . .
C31 C32 C33 123.4(3) . .
C31 C32 H32 118.3 . .
C33 C32 H32 118.3 . .
C34 C33 C32 117.9(3) . .
C34 C33 H33 121.0 . .
C32 C33 H33 121.0 . .
C33 C34 F3 118.6(3) . .
C33 C34 C35 122.1(3) . .
F3 C34 C35 119.3(3) . .
C34 C35 C36 118.3(3) . .
C34 C35 H35 120.9 . .
C36 C35 H35 120.9 . .
C35 C36 C31 123.3(3) . .
C35 C36 H36 118.3 . .
C31 C36 H36 118.3 . .
C42 C37 C38 114.2(3) . .
C42 C37 B1 127.0(3) . .
C38 C37 B1 118.7(3) . .
C39 C38 C37 124.0(3) . .
C39 C38 H38 118.0 . .
C37 C38 H38 118.0 . .
C40 C39 C38 118.0(3) . .
C40 C39 H39 121.0 . .
C38 C39 H39 121.0 . .
C39 C40 C41 122.6(3) . .
C39 C40 F4 119.1(3) . .
C41 C40 F4 118.3(3) . .
C40 C41 C42 117.6(3) . .
C40 C41 H41 121.2 . .
C42 C41 H41 121.2 . .
C37 C42 C41 123.7(3) . .
C37 C42 H42 118.1 . .
C41 C42 H42 118.1 . .
Cl1 C43 Cl1 108.06(9) 2 .
Cl1 C43 H43A 109.9 2 .
Cl1 C43 H43A 110.1 . .
Cl1 C43 H43B 122.6 2 .
Cl1 C43 H43B 116.3 . .
H43A C43 H43B 87.6 . .
C43 Cl1 C43 32.98(14) 2 .
C43 Cl2 H43A 67.2 2 .

loop_
_geom_bond_atom_site_label_1
_geom_bond_atom_site_label_2
_geom_bond_distance
_geom_bond_site_symmetry_2
Y1 O2 2.222(2) 7
Y1 O4 2.2392(19) 7
Y1 O3 2.2534(19) .
Y1 O1 2.2709(19) .
Y1 O8 2.475(2) .
Y1 O5 2.479(2) .
Y1 O7 2.488(2) .
Y1 O6 2.4904(18) .
Si2 C8 1.852(4) .
Si2 C10 1.856(4) .
Si2 C9 1.858(4) .
Si2 C7 1.889(3) .
Si1 C3 1.854(4) .
Si1 C4 1.855(4) .
Si1 C5 1.857(4) .
Si1 C2 1.881(3) .
O1 C1 1.262(3) .
O4 C6 1.263(3) .
O4 Y1 2.2392(19) 7
O2 C1 1.256(3) .
O2 Y1 2.222(2) 7
C1 C2 1.489(4) .
C2 H2A 0.9900 .
C2 H2B 0.9900 .
C3 H3A 0.9800 .
C3 H3B 0.9800 .
C3 H3C 0.9800 .
C4 H4A 0.9800 .
C4 H4B 0.9800 .
C4 H4C 0.9800 .
C5 H5A 0.9800 .
C5 H5B 0.9800 .
C5 H5C 0.9800 .
O3 C6 1.254(3) .
C6 C7 1.491(4) .
C7 H7A 0.9900 .
C7 H7B 0.9900 .
C8 H8A 0.9800 .
C8 H8B 0.9800 .
C8 H8C 0.9800 .
C9 H9A 0.9800 .
C9 H9B 0.9800 .
C9 H9C 0.9800 .
C10 H10A 0.9800 .
C10 H10B 0.9800 .
C10 H10C 0.9800 .
O5 C18 1.428(4) .
O5 C11 1.439(3) .
O6 C12 1.436(3) .
O6 C13 1.436(3) .
O7 C14 1.436(3) .
O7 C15 1.439(4) .
O8 C16 1.433(4) .
O8 C17 1.434(4) .
C11 C12 1.503(4) .
C11 H11A 0.9900 .
C11 H11B 0.9900 .
C12 H12A 0.9900 .
C12 H12B 0.9900 .
C13 C14 1.490(4) .
C13 H13A 0.9900 .
C13 H13B 0.9900 .
C14 H14A 0.9900 .
C14 H14B 0.9900 .
C15 C16 1.487(5) .
C15 H15A 0.9900 .
C15 H15B 0.9900 .
C16 H16A 0.9900 .
C16 H16B 0.9900 .
C17 C18 1.504(5) .
C17 H17A 0.9900 .
C17 H17B 0.9900 .
C18 H18A 0.9900 .
C18 H18B 0.9900 .
B1 C19 1.631(4) .
B1 C25 1.643(4) .
B1 C31 1.647(4) .
B1 C37 1.647(5) .
F1 C22 1.370(4) .
F2 C28 1.368(3) .
F3 C34 1.366(3) .
F4 C40 1.374(4) .
C19 C20 1.391(4) .
C19 C24 1.399(4) .
C20 C21 1.413(5) .
C20 H20 0.9500 .
C21 C22 1.355(6) .
C21 H21 0.9500 .
C22 C23 1.363(6) .
C23 C24 1.376(5) .
C23 H23 0.9500 .
C24 H24 0.9500 .
C25 C30 1.396(4) .
C25 C26 1.402(4) .
C26 C27 1.386(4) .
C26 H26 0.9500 .
C27 C28 1.370(4) .
C27 H27 0.9500 .
C28 C29 1.361(4) .
C29 C30 1.386(4) .
C29 H29 0.9500 .
C30 H30 0.9500 .
C31 C36 1.391(4) .
C31 C32 1.394(4) .
C32 C33 1.395(4) .
C32 H32 0.9500 .
C33 C34 1.365(5) .
C33 H33 0.9500 .
C34 C35 1.366(4) .
C35 C36 1.390(4) .
C35 H35 0.9500 .
C36 H36 0.9500 .
C37 C42 1.390(4) .
C37 C38 1.409(4) .
C38 C39 1.374(5) .
C38 H38 0.9500 .
C39 C40 1.360(5) .
C39 H39 0.9500 .
C40 C41 1.372(5) .
C41 C42 1.392(5) .
C41 H41 0.9500 .
C42 H42 0.9500 .
C43 Cl1 1.740(3) 2
C43 Cl1 1.7739 .
C43 H43A 0.9900 .
C43 H43B 0.9900 .
Cl1 C43 1.740(3) 2
Cl2 C43 1.779(4) 2
Cl2 H43A 1.8046 .

loop_
_geom_torsion_atom_site_label_1
_geom_torsion_atom_site_label_2
_geom_torsion_atom_site_label_3
_geom_torsion_atom_site_label_4
_geom_torsion
_geom_torsion_site_symmetry_1
_geom_torsion_site_symmetry_4
O2 Y1 O1 C1 -9.9(3) 7 .
O4 Y1 O1 C1 58.0(2) 7 .
O3 Y1 O1 C1 -76.1(2) . .
O8 Y1 O1 C1 -154.4(2) . .
O5 Y1 O1 C1 -136.4(2) . .
O7 Y1 O1 C1 138.3(2) . .
O6 Y1 O1 C1 116.0(2) . .
Y1 O2 C1 O1 -4.0(8) 7 .
Y1 O2 C1 C2 172.7(5) 7 .
Y1 O1 C1 O2 9.2(4) . .
Y1 O1 C1 C2 -167.58(18) . .
O2 C1 C2 Si1 -91.0(3) . .
O1 C1 C2 Si1 85.9(3) . .
C3 Si1 C2 C1 -176.0(2) . .
C4 Si1 C2 C1 -57.1(3) . .
C5 Si1 C2 C1 65.2(3) . .
O2 Y1 O3 C6 -47.2(3) 7 .
O4 Y1 O3 C6 18.4(3) 7 .
O1 Y1 O3 C6 86.5(3) . .
O8 Y1 O3 C6 165.0(3) . .
O5 Y1 O3 C6 -128.6(3) . .
O7 Y1 O3 C6 141.0(2) . .
O6 Y1 O3 C6 -106.8(3) . .
Y1 O3 C6 O4 -5.0(4) . .
Y1 O3 C6 C7 176.84(19) . .
Y1 O4 C6 O3 -16.0(5) 7 .
Y1 O4 C6 C7 162.2(2) 7 .
O3 C6 C7 Si2 79.7(3) . .
O4 C6 C7 Si2 -98.6(3) . .
C8 Si2 C7 C6 61.0(3) . .
C10 Si2 C7 C6 -59.4(3) . .
C9 Si2 C7 C6 -178.8(2) . .
O2 Y1 O5 C18 -159.8(2) 7 .
O4 Y1 O5 C18 139.3(2) 7 .
O3 Y1 O5 C18 -79.4(2) . .
O1 Y1 O5 C18 -19.1(3) . .
O8 Y1 O5 C18 0.3(2) . .
O7 Y1 O5 C18 57.8(2) . .
O6 Y1 O5 C18 115.4(2) . .
O2 Y1 O5 C11 57.66(19) 7 .
O4 Y1 O5 C11 -3.2(2) 7 .
O3 Y1 O5 C11 138.0(2) . .
O1 Y1 O5 C11 -161.63(18) . .
O8 Y1 O5 C11 -142.3(2) . .
O7 Y1 O5 C11 -84.71(19) . .
O6 Y1 O5 C11 -27.13(18) . .
O2 Y1 O6 C12 -85.8(2) 7 .
O4 Y1 O6 C12 -167.0(2) 7 .
O3 Y1 O6 C12 -26.9(2) . .
O1 Y1 O6 C12 133.70(19) . .
O8 Y1 O6 C12 53.2(2) . .
O5 Y1 O6 C12 -3.03(18) . .
O7 Y1 O6 C12 109.8(2) . .
O2 Y1 O6 C13 136.39(17) 7 .
O4 Y1 O6 C13 55.19(17) 7 .
O3 Y1 O6 C13 -164.73(16) . .
O1 Y1 O6 C13 -4.1(2) . .
O8 Y1 O6 C13 -84.67(17) . .
O5 Y1 O6 C13 -140.87(18) . .
O7 Y1 O6 C13 -28.05(16) . .
O2 Y1 O7 C14 -28.5(3) 7 .
O4 Y1 O7 C14 -83.0(2) 7 .
O3 Y1 O7 C14 138.05(19) . .
O1 Y1 O7 C14 -166.0(2) . .
O8 Y1 O7 C14 112.3(2) . .
O5 Y1 O7 C14 54.9(2) . .
O6 Y1 O7 C14 -2.50(19) . .
O2 Y1 O7 C15 -166.4(2) 7 .
O4 Y1 O7 C15 139.1(2) 7 .
O3 Y1 O7 C15 0.1(3) . .
O1 Y1 O7 C15 56.0(2) . .
O8 Y1 O7 C15 -25.7(2) . .
O5 Y1 O7 C15 -83.1(2) . .
O6 Y1 O7 C15 -140.5(2) . .
O2 Y1 O8 C16 139.0(2) 7 .
O4 Y1 O8 C16 -28.8(3) 7 .
O3 Y1 O8 C16 -167.4(2) . .
O1 Y1 O8 C16 -84.9(2) . .
O5 Y1 O8 C16 107.9(2) . .
O7 Y1 O8 C16 -4.9(2) . .
O6 Y1 O8 C16 51.7(2) . .
O2 Y1 O8 C17 1.8(2) 7 .
O4 Y1 O8 C17 -165.98(17) 7 .
O3 Y1 O8 C17 55.42(18) . .
O1 Y1 O8 C17 137.92(19) . .
O5 Y1 O8 C17 -29.25(18) . .
O7 Y1 O8 C17 -142.1(2) . .
O6 Y1 O8 C17 -85.46(18) . .
C18 O5 C11 C12 -91.2(3) . .
Y1 O5 C11 C12 54.1(3) . .
C13 O6 C12 C11 167.0(2) . .
Y1 O6 C12 C11 29.9(3) . .
O5 C11 C12 O6 -52.9(3) . .
C12 O6 C13 C14 -84.8(3) . .
Y1 O6 C13 C14 56.2(2) . .
C15 O7 C14 C13 168.1(3) . .
Y1 O7 C14 C13 30.4(3) . .
O6 C13 C14 O7 -55.4(3) . .
C14 O7 C15 C16 -87.2(3) . .
Y1 O7 C15 C16 53.5(3) . .
C17 O8 C16 C15 169.5(3) . .
Y1 O8 C16 C15 32.4(3) . .
O7 C15 C16 O8 -54.5(3) . .
C16 O8 C17 C18 -85.2(3) . .
Y1 O8 C17 C18 55.3(3) . .
C11 O5 C18 C17 168.4(3) . .
Y1 O5 C18 C17 26.1(3) . .
O8 C17 C18 O5 -51.5(4) . .
C25 B1 C19 C20 108.4(3) . .
C31 B1 C19 C20 -9.5(4) . .
C37 B1 C19 C20 -130.7(3) . .
C25 B1 C19 C24 -71.2(4) . .
C31 B1 C19 C24 170.8(3) . .
C37 B1 C19 C24 49.7(3) . .
C24 C19 C20 C21 -1.4(5) . .
B1 C19 C20 C21 179.0(3) . .
C19 C20 C21 C22 0.3(5) . .
C20 C21 C22 C23 1.2(6) . .
C20 C21 C22 F1 -177.2(3) . .
C21 C22 C23 C24 -1.6(6) . .
F1 C22 C23 C24 176.8(3) . .
C22 C23 C24 C19 0.4(5) . .
C20 C19 C24 C23 1.0(5) . .
B1 C19 C24 C23 -179.4(3) . .
C19 B1 C25 C30 -9.4(4) . .
C31 B1 C25 C30 112.3(3) . .
C37 B1 C25 C30 -126.1(3) . .
C19 B1 C25 C26 176.0(3) . .
C31 B1 C25 C26 -62.3(3) . .
C37 B1 C25 C26 59.3(3) . .
C30 C25 C26 C27 1.0(4) . .
B1 C25 C26 C27 176.1(3) . .
C25 C26 C27 C28 -1.2(5) . .
C26 C27 C28 C29 0.6(5) . .
C26 C27 C28 F2 179.8(3) . .
F2 C28 C29 C30 -179.0(3) . .
C27 C28 C29 C30 0.2(5) . .
C28 C29 C30 C25 -0.4(5) . .
C26 C25 C30 C29 -0.2(4) . .
B1 C25 C30 C29 -175.1(3) . .
C19 B1 C31 C36 77.0(3) . .
C25 B1 C31 C36 -42.4(4) . .
C37 B1 C31 C36 -164.9(3) . .
C19 B1 C31 C32 -104.0(3) . .
C25 B1 C31 C32 136.6(3) . .
C37 B1 C31 C32 14.1(4) . .
C36 C31 C32 C33 -1.1(4) . .
B1 C31 C32 C33 179.8(3) . .
C31 C32 C33 C34 1.6(5) . .
C32 C33 C34 F3 177.7(3) . .
C32 C33 C34 C35 -0.6(5) . .
C33 C34 C35 C36 -0.6(5) . .
F3 C34 C35 C36 -179.0(3) . .
C34 C35 C36 C31 1.1(5) . .
C32 C31 C36 C35 -0.2(4) . .
B1 C31 C36 C35 178.9(3) . .
C19 B1 C37 C42 -121.0(3) . .
C25 B1 C37 C42 -2.2(4) . .
C31 B1 C37 C42 116.8(3) . .
C19 B1 C37 C38 55.5(3) . .
C25 B1 C37 C38 174.2(2) . .
C31 B1 C37 C38 -66.7(3) . .
C42 C37 C38 C39 -1.0(4) . .
B1 C37 C38 C39 -177.9(3) . .
C37 C38 C39 C40 0.6(5) . .
C38 C39 C40 C41 0.3(5) . .
C38 C39 C40 F4 178.7(3) . .
C39 C40 C41 C42 -0.9(5) . .
F4 C40 C41 C42 -179.3(3) . .
C38 C37 C42 C41 0.4(4) . .
B1 C37 C42 C41 177.0(3) . .
C40 C41 C42 C37 0.5(5) . .
Cl1 C43 Cl1 C43 -67.16(17) 2 2
